data_7011296
loop_
_publ_author_name
'Jacqueline Hamblin'
'Alexander Jackson'
'Nathaniel W. Alcock'
'Michael J. Hannon'

_publ_section_title
;
 Triple helicates and planar dimers arising from silver(I) coordination
 to directly linked bis-pyridylimine ligands
;
_journal_issue 8
_journal_name_full 'J. Chem. Soc., Dalton Trans.'
_journal_page_first 1635
_journal_page_last 1641
_journal_paper_doi 10.1039/b110137b
_journal_year 2002
_chemical_formula_sum 'C13 H10 Ag F3 N4 O3 S'
_chemical_formula_weight 467.18
_chemical_name_systematic
;
?
;
_space_group_IT_number 14
_symmetry_cell_setting monoclinic
_symmetry_space_group_name_Hall '-P 2ybc'
_symmetry_space_group_name_H-M 'P 1 21/c 1'
_atom_sites_solution_hydrogens geom
_atom_sites_solution_primary direct
_atom_sites_solution_secondary difmap
_audit_creation_method SHELXL-97
_cell_angle_alpha 90.00
_cell_angle_beta 107.4800(10)
_cell_angle_gamma 90.00
_cell_formula_units_Z 4
_cell_length_a 8.9563(5)
_cell_length_b 19.8349(10)
_cell_length_c 9.3583(5)
_cell_measurement_reflns_used 7170
_cell_measurement_temperature 180(2)
_cell_measurement_theta_max 20
_cell_measurement_theta_min 3
_cell_volume 1585.71(15)
_computing_cell_refinement 'SAINT (Siemens, 1995)'
_computing_data_collection 'SMART (Siemens, 1994)'
_computing_data_reduction 'SAINT (Siemens, 1995)'
_computing_molecular_graphics 'SHELXTL PC (Siemens, 1994)'
_computing_publication_material 'SHELXTL PC (Siemens, 1994)'
_computing_structure_refinement 'SHELXL-97 (Sheldrick, 1997)'
_computing_structure_solution 'SHELXS-97 (Sheldrick, 1990)'
_diffrn_ambient_temperature 180(2)
_diffrn_detector_area_resol_mean 8.192
_diffrn_measured_fraction_theta_full 0.920
_diffrn_measured_fraction_theta_max 0.920
_diffrn_measurement_device_type 'Siemens SMART diffractometer'
_diffrn_measurement_method '\w scans'
_diffrn_radiation_monochromator graphite
_diffrn_radiation_source 'fine-focus sealed tube'
_diffrn_radiation_type MoK\a
_diffrn_radiation_wavelength 0.71073
_diffrn_reflns_av_R_equivalents 0.0216
_diffrn_reflns_av_sigmaI/netI 0.0306
_diffrn_reflns_limit_h_max 11
_diffrn_reflns_limit_h_min -11
_diffrn_reflns_limit_k_max 25
_diffrn_reflns_limit_k_min -26
_diffrn_reflns_limit_l_max 12
_diffrn_reflns_limit_l_min -10
_diffrn_reflns_number 9277
_diffrn_reflns_theta_full 28.48
_diffrn_reflns_theta_max 28.48
_diffrn_reflns_theta_min 2.05
_diffrn_standards_decay_% nil
_exptl_absorpt_coefficient_mu 1.458
_exptl_absorpt_correction_T_max 0.93
_exptl_absorpt_correction_T_min 0.72
_exptl_absorpt_correction_type multi-scan
_exptl_absorpt_process_details 'SADABS (Sheldrick, 1996)'
_exptl_crystal_colour yellow
_exptl_crystal_density_diffrn 1.957
_exptl_crystal_density_method 'not measured'
_exptl_crystal_description blocks
_exptl_crystal_F_000 920
_exptl_crystal_size_max 0.30
_exptl_crystal_size_mid 0.20
_exptl_crystal_size_min 0.15
_refine_diff_density_max 0.452
_refine_diff_density_min -0.324
_refine_diff_density_rms 0.063
_refine_ls_extinction_coef 0.0008(2)
_refine_ls_extinction_expression Fc^*^=kFc[1+0.001xFc^2^\l^3^/sin(2\q)]^-1/4^
_refine_ls_extinction_method SHELXL
_refine_ls_goodness_of_fit_ref 0.944
_refine_ls_hydrogen_treatment mixed
_refine_ls_matrix_type full
_refine_ls_number_parameters 227
_refine_ls_number_reflns 3697
_refine_ls_number_restraints 0
_refine_ls_restrained_S_all 0.944
_refine_ls_R_factor_all 0.0311
_refine_ls_R_factor_gt 0.0223
_refine_ls_shift/su_max 0.007
_refine_ls_shift/su_mean 0.001
_refine_ls_structure_factor_coef Fsqd
_refine_ls_weighting_details 'calc w=1/[\s^2^(Fo^2^)+(0.0270P)^2^+0.0000P] where P=(Fo^2^+2Fc^2^)/3'
_refine_ls_weighting_scheme calc
_refine_ls_wR_factor_gt 0.0506
_refine_ls_wR_factor_ref 0.0529
_reflns_number_gt 3032
_reflns_number_total 3697
_reflns_threshold_expression >2sigma(I)
_cod_data_source_file b110137b.txt
_cod_data_source_block latrif
_cod_depositor_comments
;
The following automatic conversions were performed:
'_symmetry_cell_setting' value 'Monoclinic' changed to 'monoclinic'
according to '/home/saulius/struct/CIF-dictionaries/cif_core.dic'
dictionary named 'cif_core.dic' version 2.4.1 from
2010-06-29.

'_geom_angle_publ_flag' value 'Y' changed to 'y' according to
'/home/saulius/struct/CIF-dictionaries/cif_core.dic' dictionary named
'cif_core.dic' version 2.4.1 from 2010-06-29 (3
times).

'_geom_bond_publ_flag' value 'Y' changed to 'y' according to
'/home/saulius/struct/CIF-dictionaries/cif_core.dic' dictionary named
'cif_core.dic' version 2.4.1 from 2010-06-29 (3 times).

Automatic conversion script
Id: cif_fix_enum 1527 2010-12-29 10:47:43Z saulius 
;
_cod_original_sg_symbol_H-M P2(1)/c
_cod_database_code 7011296

loop_
_symmetry_equiv_pos_as_xyz
'x, y, z'
'-x, y+1/2, -z+1/2'
'-x, -y, -z'
'x, -y-1/2, z-1/2'

loop_
_atom_site_label
_atom_site_type_symbol
_atom_site_fract_x
_atom_site_fract_y
_atom_site_fract_z
_atom_site_U_iso_or_equiv
_atom_site_adp_type
_atom_site_occupancy
_atom_site_symmetry_multiplicity
_atom_site_calc_flag
_atom_site_refinement_flags
_atom_site_disorder_assembly
_atom_site_disorder_group
Ag1 Ag 0.240873(17) 0.438673(7) -0.000205(16) 0.02767(6) Uani 1 1 d . . .
N1 N 0.38446(18) 0.50659(8) 0.17764(18) 0.0243(3) Uani 1 1 d . . .
C2 C 0.5392(2) 0.49484(10) 0.2282(2) 0.0299(5) Uani 1 1 d . . .
H2A H 0.5814 0.4610 0.1798 0.036 Uiso 1 1 calc R . .
C3 C 0.6404(2) 0.52919(11) 0.3466(3) 0.0374(5) Uani 1 1 d . . .
H3A H 0.7489 0.5187 0.3793 0.045 Uiso 1 1 calc R . .
C4 C 0.5802(3) 0.57928(12) 0.4164(3) 0.0383(5) Uani 1 1 d . . .
H4A H 0.6466 0.6037 0.4984 0.046 Uiso 1 1 calc R . .
C5 C 0.4214(2) 0.59318(11) 0.3646(2) 0.0316(5) Uani 1 1 d . . .
H5A H 0.3778 0.6278 0.4099 0.038 Uiso 1 1 calc R . .
C6 C 0.3261(2) 0.55596(9) 0.2454(2) 0.0228(4) Uani 1 1 d . . .
C7 C 0.1568(2) 0.56882(9) 0.1871(2) 0.0219(4) Uani 1 1 d . . .
H7A H 0.0896 0.5370 0.1231 0.026 Uiso 1 1 calc R . .
N8 N 0.10150(18) 0.62300(8) 0.22358(18) 0.0254(4) Uani 1 1 d . . .
N9 N -0.06285(18) 0.62836(8) 0.16224(17) 0.0229(3) Uani 1 1 d . . .
C10 C -0.1138(2) 0.68388(10) 0.2014(2) 0.0234(4) Uani 1 1 d . . .
H10A H -0.0409 0.7155 0.2593 0.028 Uiso 1 1 calc R . .
C11 C -0.2813(2) 0.69967(9) 0.1591(2) 0.0231(4) Uani 1 1 d . . .
N12 N -0.38288(18) 0.65577(8) 0.06905(18) 0.0255(4) Uani 1 1 d . . .
C13 C -0.5351(2) 0.66943(10) 0.0364(2) 0.0303(5) Uani 1 1 d . . .
H13A H -0.6073 0.6389 -0.0262 0.036 Uiso 1 1 calc R . .
C14 C -0.5943(2) 0.72611(11) 0.0891(2) 0.0345(5) Uani 1 1 d . . .
H14A H -0.7039 0.7338 0.0633 0.041 Uiso 1 1 calc R . .
C15 C -0.4896(2) 0.77078(11) 0.1798(3) 0.0362(5) Uani 1 1 d . . .
H15A H -0.5260 0.8101 0.2168 0.043 Uiso 1 1 calc R . .
C16 C -0.3308(2) 0.75742(10) 0.2162(2) 0.0297(4) Uani 1 1 d . . .
H16A H -0.2567 0.7873 0.2791 0.036 Uiso 1 1 calc R . .
S1 S 0.96787(6) 0.38741(2) 0.21128(6) 0.02575(11) Uani 1 1 d . . .
O1 O 0.93094(19) 0.32320(8) 0.13738(16) 0.0403(4) Uani 1 1 d . . .
O2 O 0.85158(18) 0.43923(7) 0.15621(17) 0.0375(4) Uani 1 1 d . . .
O3 O 1.12799(17) 0.40883(8) 0.23953(17) 0.0398(4) Uani 1 1 d . . .
C01 C 0.9546(2) 0.37084(11) 0.3981(2) 0.0327(5) Uani 1 1 d . . .
F1 F 1.05327(19) 0.32208(7) 0.46532(15) 0.0569(4) Uani 1 1 d . . .
F2 F 0.81055(18) 0.35257(8) 0.39404(17) 0.0583(4) Uani 1 1 d . . .
F3 F 0.99014(17) 0.42546(7) 0.48581(15) 0.0466(3) Uani 1 1 d . . .

loop_
_atom_site_aniso_label
_atom_site_aniso_U_11
_atom_site_aniso_U_22
_atom_site_aniso_U_33
_atom_site_aniso_U_23
_atom_site_aniso_U_13
_atom_site_aniso_U_12
Ag1 0.02425(9) 0.02597(9) 0.03083(10) -0.00917(6) 0.00533(6) -0.00191(6)
N1 0.0193(8) 0.0239(8) 0.0286(9) -0.0019(7) 0.0054(7) 0.0009(6)
C2 0.0200(10) 0.0297(11) 0.0384(12) -0.0033(9) 0.0062(9) 0.0022(8)
C3 0.0186(11) 0.0402(13) 0.0471(14) -0.0030(10) 0.0002(9) 0.0015(9)
C4 0.0262(12) 0.0446(13) 0.0355(13) -0.0097(10) -0.0040(9) -0.0039(9)
C5 0.0257(11) 0.0350(12) 0.0310(12) -0.0097(9) 0.0037(9) -0.0009(9)
C6 0.0203(9) 0.0234(10) 0.0238(10) -0.0004(8) 0.0052(7) 0.0006(7)
C7 0.0190(9) 0.0249(10) 0.0206(9) -0.0027(7) 0.0042(7) -0.0016(7)
N8 0.0177(8) 0.0280(9) 0.0281(9) -0.0038(7) 0.0032(7) 0.0007(6)
N9 0.0165(8) 0.0271(9) 0.0238(8) -0.0015(7) 0.0041(6) 0.0004(6)
C10 0.0231(10) 0.0241(10) 0.0216(10) -0.0011(8) 0.0044(8) -0.0001(8)
C11 0.0240(10) 0.0217(9) 0.0234(10) 0.0012(7) 0.0066(8) 0.0010(7)
N12 0.0216(8) 0.0253(9) 0.0277(9) -0.0038(7) 0.0046(7) 0.0005(6)
C13 0.0234(11) 0.0310(11) 0.0343(12) -0.0046(9) 0.0056(9) -0.0008(8)
C14 0.0229(11) 0.0373(12) 0.0412(13) -0.0040(10) 0.0068(9) 0.0065(9)
C15 0.0305(12) 0.0329(12) 0.0436(14) -0.0095(10) 0.0085(10) 0.0078(9)
C16 0.0274(11) 0.0244(10) 0.0343(12) -0.0070(8) 0.0047(9) 0.0012(8)
S1 0.0224(2) 0.0284(3) 0.0253(3) 0.0052(2) 0.00542(19) 0.00211(19)
O1 0.0480(10) 0.0337(9) 0.0324(9) -0.0041(7) 0.0019(7) 0.0024(7)
O2 0.0337(9) 0.0371(9) 0.0396(9) 0.0105(7) 0.0078(7) 0.0108(7)
O3 0.0250(8) 0.0518(10) 0.0447(10) 0.0080(8) 0.0137(7) -0.0032(7)
C01 0.0303(12) 0.0359(12) 0.0317(12) 0.0009(9) 0.0089(9) -0.0058(9)
F1 0.0801(11) 0.0523(9) 0.0346(8) 0.0193(7) 0.0119(7) 0.0204(8)
F2 0.0473(9) 0.0793(11) 0.0556(9) -0.0030(8) 0.0264(7) -0.0303(8)
F3 0.0519(9) 0.0509(9) 0.0364(8) -0.0133(6) 0.0122(6) -0.0111(7)

loop_
_atom_type_symbol
_atom_type_description
_atom_type_scat_dispersion_real
_atom_type_scat_dispersion_imag
_atom_type_scat_source
C C 0.0033 0.0016 'International Tables Vol C Tables 4.2.6.8 and 6.1.1.4'
H H 0.0000 0.0000 'International Tables Vol C Tables 4.2.6.8 and 6.1.1.4'
N N 0.0061 0.0033 'International Tables Vol C Tables 4.2.6.8 and 6.1.1.4'
O O 0.0106 0.0060 'International Tables Vol C Tables 4.2.6.8 and 6.1.1.4'
F F 0.0171 0.0103 'International Tables Vol C Tables 4.2.6.8 and 6.1.1.4'
S S 0.1246 0.1234 'International Tables Vol C Tables 4.2.6.8 and 6.1.1.4'
Ag Ag -0.8971 1.1015 'International Tables Vol C Tables 4.2.6.8 and 6.1.1.4'

loop_
_geom_angle_atom_site_label_1
_geom_angle_atom_site_label_2
_geom_angle_atom_site_label_3
_geom_angle
_geom_angle_site_symmetry_1
_geom_angle_site_symmetry_3
_geom_angle_publ_flag
N1 Ag1 N9 170.36(6) . 3_565 y
N1 Ag1 N12 115.43(5) . 3_565 y
N9 Ag1 N12 72.14(5) 3_565 3_565 y
C2 N1 C6 117.57(17) . . ?
C2 N1 Ag1 117.49(13) . . ?
C6 N1 Ag1 124.79(12) . . ?
N1 C2 C3 123.76(19) . . ?
C4 C3 C2 118.5(2) . . ?
C3 C4 C5 118.8(2) . . ?
C4 C5 C6 119.44(19) . . ?
N1 C6 C5 121.87(18) . . ?
N1 C6 C7 116.84(16) . . ?
C5 C6 C7 121.29(17) . . ?
N8 C7 C6 119.22(17) . . ?
C7 N8 N9 113.35(15) . . ?
C10 N9 N8 111.34(15) . . ?
C10 N9 Ag1 116.94(12) . 3_565 ?
N8 N9 Ag1 131.56(11) . 3_565 ?
N9 C10 C11 121.87(17) . . ?
N12 C11 C16 122.45(18) . . ?
N12 C11 C10 118.16(17) . . ?
C16 C11 C10 119.35(17) . . ?
C13 N12 C11 117.47(17) . . ?
C13 N12 Ag1 132.05(13) . 3_565 ?
C11 N12 Ag1 110.46(12) . 3_565 ?
N12 C13 C14 123.68(19) . . ?
C15 C14 C13 118.32(19) . . ?
C14 C15 C16 119.08(19) . . ?
C15 C16 C11 119.01(19) . . ?
O1 S1 O3 114.90(10) . . ?
O1 S1 O2 114.92(9) . . ?
O3 S1 O2 115.27(10) . . ?
O1 S1 C01 103.30(10) . . ?
O3 S1 C01 103.05(9) . . ?
O2 S1 C01 102.91(10) . . ?
F2 C01 F1 108.43(18) . . ?
F2 C01 F3 106.78(18) . . ?
F1 C01 F3 107.22(18) . . ?
F2 C01 S1 111.41(15) . . ?
F1 C01 S1 111.03(15) . . ?
F3 C01 S1 111.77(15) . . ?

loop_
_geom_bond_atom_site_label_1
_geom_bond_atom_site_label_2
_geom_bond_distance
_geom_bond_site_symmetry_2
_geom_bond_publ_flag
Ag1 N1 2.2255(16) . y
Ag1 N9 2.2710(15) 3_565 y
Ag1 N12 2.4564(16) 3_565 y
N1 C2 1.343(2) . ?
N1 C6 1.354(2) . ?
C2 C3 1.382(3) . ?
C3 C4 1.384(3) . ?
C4 C5 1.385(3) . ?
C5 C6 1.395(3) . ?
C6 C7 1.472(3) . ?
C7 N8 1.272(2) . ?
N8 N9 1.414(2) . ?
N9 C10 1.287(2) . ?
N9 Ag1 2.2710(15) 3_565 ?
C10 C11 1.466(3) . ?
C11 N12 1.355(2) . ?
C11 C16 1.391(3) . ?
N12 C13 1.332(2) . ?
N12 Ag1 2.4565(16) 3_565 ?
C13 C14 1.395(3) . ?
C14 C15 1.381(3) . ?
C15 C16 1.386(3) . ?
S1 O1 1.4397(15) . ?
S1 O3 1.4419(15) . ?
S1 O2 1.4437(15) . ?
S1 C01 1.818(2) . ?
C01 F2 1.329(2) . ?
C01 F1 1.334(3) . ?
C01 F3 1.338(2) . ?
